data_4515501
loop_
_publ_author_name
'Liang, Qiuming'
'Sheng, Kai'
'Salmon, Andrew'
'Zhou, Vivian Yue'
'Song, Datong'

_publ_section_title
;
 Active Iron(II) Catalysts toward gem-Specific Dimerization of Terminal
 Alkynes
;
_journal_issue 2
_journal_name_full 'ACS Catalysis'
_journal_page_first 810
_journal_paper_doi 10.1021/acscatal.8b03552
_journal_volume 9
_journal_year 2018
_chemical_formula_sum 'C23 H31 Cl Fe N2'
_chemical_formula_weight 426.80
_space_group_crystal_system monoclinic
_space_group_IT_number 13
_space_group_name_Hall '-P 2yc'
_space_group_name_H-M_alt 'P 1 2/c 1'
_atom_sites_solution_hydrogens geom
_audit_creation_method SHELXL-2016/6
_cell_angle_alpha 90
_cell_angle_beta 92.179(5)
_cell_angle_gamma 90
_cell_formula_units_Z 4
_cell_length_a 14.4785(14)
_cell_length_b 9.0523(10)
_cell_length_c 16.7522(19)
_cell_measurement_reflns_used 17445
_cell_measurement_temperature 150(2)
_cell_measurement_theta_max 27.535
_cell_measurement_theta_min 2.250
_cell_volume 2194.0(4)
_computing_structure_refinement 'SHELXL-2016/6 (Sheldrick, 2016)'
_diffrn_ambient_temperature 150(2)
_diffrn_measured_fraction_theta_full 0.999
_diffrn_measured_fraction_theta_max 0.992
_diffrn_measurement_device_type 'Bruker Kappa Apex II'
_diffrn_measurement_method 'omega and phi scans'
_diffrn_radiation_type MoK\a
_diffrn_radiation_wavelength 0.71073
_diffrn_reflns_av_R_equivalents 0.1165
_diffrn_reflns_av_unetI/netI 0.1409
_diffrn_reflns_Laue_measured_fraction_full 0.999
_diffrn_reflns_Laue_measured_fraction_max 0.992
_diffrn_reflns_limit_h_max 18
_diffrn_reflns_limit_h_min -18
_diffrn_reflns_limit_k_max 11
_diffrn_reflns_limit_k_min -10
_diffrn_reflns_limit_l_max 21
_diffrn_reflns_limit_l_min -21
_diffrn_reflns_number 17445
_diffrn_reflns_point_group_measured_fraction_full 0.999
_diffrn_reflns_point_group_measured_fraction_max 0.992
_diffrn_reflns_theta_full 25.242
_diffrn_reflns_theta_max 27.535
_diffrn_reflns_theta_min 2.250
_exptl_absorpt_coefficient_mu 0.819
_exptl_absorpt_correction_T_max 0.7456
_exptl_absorpt_correction_T_min 0.6515
_exptl_absorpt_correction_type multi-scan
_exptl_absorpt_process_details SADABS
_exptl_crystal_colour yellow
_exptl_crystal_density_diffrn 1.292
_exptl_crystal_description plate
_exptl_crystal_F_000 904
_exptl_crystal_size_max 0.3
_exptl_crystal_size_mid 0.3
_exptl_crystal_size_min 0.1
_refine_diff_density_max 0.408
_refine_diff_density_min -0.510
_refine_diff_density_rms 0.100
_refine_ls_extinction_method none
_refine_ls_goodness_of_fit_ref 0.964
_refine_ls_hydrogen_treatment constr
_refine_ls_matrix_type full
_refine_ls_number_parameters 253
_refine_ls_number_reflns 5032
_refine_ls_number_restraints 0
_refine_ls_restrained_S_all 0.964
_refine_ls_R_factor_all 0.1367
_refine_ls_R_factor_gt 0.0568
_refine_ls_shift/su_max 0.000
_refine_ls_shift/su_mean 0.000
_refine_ls_structure_factor_coef Fsqd
_refine_ls_weighting_details 'w=1/[\s^2^(Fo^2^)+(0.0407P)^2^] where P=(Fo^2^+2Fc^2^)/3'
_refine_ls_weighting_scheme calc
_refine_ls_wR_factor_gt 0.1023
_refine_ls_wR_factor_ref 0.1306
_reflns_Friedel_coverage 0.000
_reflns_number_gt 2646
_reflns_number_total 5032
_reflns_threshold_expression 'I > 2\s(I)'
_cod_data_source_file cs8b03552_si_002.cif
_cod_data_source_block 1
_cod_original_sg_symbol_H-M 'P 2/c'
_cod_database_code 4515501
_shelx_shelxl_version_number 2016/6
_shelx_space_group_comment
;
The symmetry employed for this shelxl refinement is uniquely defined
by the following loop, which should always be used as a source of
symmetry information in preference to the above space-group names.
They are only intended as comments.
;

loop_
_space_group_symop_operation_xyz
'x, y, z'
'-x, y, -z+1/2'
'-x, -y, -z'
'x, -y, z-1/2'

loop_
_atom_site_label
_atom_site_type_symbol
_atom_site_fract_x
_atom_site_fract_y
_atom_site_fract_z
_atom_site_U_iso_or_equiv
_atom_site_adp_type
_atom_site_occupancy
_atom_site_site_symmetry_order
_atom_site_calc_flag
_atom_site_refinement_flags_posn
_atom_site_refinement_flags_adp
Fe1 Fe 0.70668(4) 0.28877(7) 0.41156(3) 0.02029(17) Uani 1 1 d . .
Cl1 Cl 0.67225(7) 0.52316(12) 0.37203(6) 0.0255(3) Uani 1 1 d . .
N1 N 0.7067(2) 0.3266(4) 0.59283(18) 0.0220(8) Uani 1 1 d . .
C1 C 0.6615(2) 0.3074(5) 0.5203(2) 0.0211(9) Uani 1 1 d . .
N2 N 0.5705(2) 0.3185(4) 0.53932(19) 0.0225(8) Uani 1 1 d . .
C2 C 0.6461(3) 0.3488(5) 0.6538(2) 0.0278(10) Uani 1 1 d . .
H2A H 0.661812 0.364652 0.708732 0.033 Uiso 1 1 calc R U
C3 C 0.5604(3) 0.3436(5) 0.6197(2) 0.0261(10) Uani 1 1 d . .
H3A H 0.503783 0.354943 0.645953 0.031 Uiso 1 1 calc R U
C4 C 0.8058(2) 0.3165(5) 0.6064(2) 0.0200(9) Uani 1 1 d . .
C5 C 0.8421(3) 0.1913(5) 0.6431(2) 0.0263(10) Uani 1 1 d . .
C6 C 0.9382(3) 0.1817(5) 0.6553(2) 0.0255(10) Uani 1 1 d . .
H6A H 0.964196 0.095366 0.679249 0.031 Uiso 1 1 calc R U
C7 C 0.9961(3) 0.2953(5) 0.6331(2) 0.0275(10) Uani 1 1 d . .
C8 C 0.9569(3) 0.4194(5) 0.5988(2) 0.0256(10) Uani 1 1 d . .
H8A H 0.996445 0.497666 0.583993 0.031 Uiso 1 1 calc R U
C9 C 0.8618(3) 0.4362(5) 0.5848(2) 0.0211(9) Uani 1 1 d . .
C10 C 0.7821(3) 0.0688(5) 0.6744(3) 0.0335(11) Uani 1 1 d . .
H10A H 0.814793 -0.025652 0.670831 0.050 Uiso 1 1 calc R U
H10B H 0.724125 0.064020 0.642431 0.050 Uiso 1 1 calc R U
H10C H 0.768694 0.088755 0.730299 0.050 Uiso 1 1 calc R U
C11 C 1.0995(3) 0.2833(6) 0.6487(3) 0.0423(13) Uani 1 1 d . .
H11A H 1.118107 0.179348 0.646435 0.064 Uiso 1 1 calc R U
H11B H 1.115848 0.323343 0.701749 0.064 Uiso 1 1 calc R U
H11C H 1.131522 0.339489 0.608101 0.064 Uiso 1 1 calc R U
C12 C 0.8210(3) 0.5765(5) 0.5512(2) 0.0295(11) Uani 1 1 d . .
H12A H 0.870374 0.648853 0.544110 0.044 Uiso 1 1 calc R U
H12B H 0.776374 0.616190 0.588176 0.044 Uiso 1 1 calc R U
H12C H 0.789721 0.556029 0.499529 0.044 Uiso 1 1 calc R U
C13 C 0.4933(3) 0.3031(5) 0.4805(2) 0.0297(11) Uani 1 1 d . .
H13A H 0.439356 0.356281 0.499314 0.045 Uiso 1 1 calc R U
H13B H 0.477980 0.198270 0.473696 0.045 Uiso 1 1 calc R U
H13C H 0.511090 0.344384 0.429239 0.045 Uiso 1 1 calc R U
C14 C 0.7481(3) 0.0603(5) 0.4095(2) 0.0246(10) Uani 1 1 d . .
C15 C 0.8247(3) 0.1438(5) 0.3854(2) 0.0238(10) Uani 1 1 d . .
C16 C 0.7969(2) 0.2267(5) 0.3174(2) 0.0216(9) Uani 1 1 d . .
C17 C 0.7018(2) 0.1871(5) 0.2966(2) 0.0222(9) Uani 1 1 d . .
C18 C 0.6724(3) 0.0824(5) 0.3524(2) 0.0248(10) Uani 1 1 d . .
C19 C 0.7460(3) -0.0510(5) 0.4760(3) 0.0394(12) Uani 1 1 d . .
H19A H 0.691021 -0.034689 0.507174 0.059 Uiso 1 1 calc R U
H19B H 0.801581 -0.040091 0.510714 0.059 Uiso 1 1 calc R U
H19C H 0.744067 -0.150901 0.453386 0.059 Uiso 1 1 calc R U
C20 C 0.9194(3) 0.1453(5) 0.4267(3) 0.0344(12) Uani 1 1 d . .
H20A H 0.914470 0.181837 0.481447 0.052 Uiso 1 1 calc R U
H20B H 0.960471 0.210209 0.397445 0.052 Uiso 1 1 calc R U
H20C H 0.944759 0.044912 0.427970 0.052 Uiso 1 1 calc R U
C21 C 0.8552(3) 0.3283(5) 0.2700(3) 0.0331(11) Uani 1 1 d . .
H21A H 0.818007 0.413128 0.251687 0.050 Uiso 1 1 calc R U
H21B H 0.877995 0.275388 0.223626 0.050 Uiso 1 1 calc R U
H21C H 0.907719 0.362988 0.303509 0.050 Uiso 1 1 calc R U
C22 C 0.6472(3) 0.2450(5) 0.2251(2) 0.0304(11) Uani 1 1 d . .
H22A H 0.666490 0.346448 0.213936 0.046 Uiso 1 1 calc R U
H22B H 0.581194 0.243752 0.236028 0.046 Uiso 1 1 calc R U
H22C H 0.658361 0.182469 0.178666 0.046 Uiso 1 1 calc R U
C23 C 0.5836(3) -0.0033(5) 0.3497(3) 0.0368(12) Uani 1 1 d . .
H23A H 0.564094 -0.020849 0.404289 0.055 Uiso 1 1 calc R U
H23B H 0.592929 -0.098127 0.323005 0.055 Uiso 1 1 calc R U
H23C H 0.535796 0.053241 0.320137 0.055 Uiso 1 1 calc R U

loop_
_atom_site_aniso_label
_atom_site_aniso_U_11
_atom_site_aniso_U_22
_atom_site_aniso_U_33
_atom_site_aniso_U_23
_atom_site_aniso_U_13
_atom_site_aniso_U_12
Fe1 0.0189(3) 0.0217(4) 0.0203(3) -0.0006(3) 0.0020(2) 0.0021(3)
Cl1 0.0259(6) 0.0248(7) 0.0260(6) 0.0005(5) 0.0034(4) 0.0039(4)
N1 0.0205(18) 0.031(2) 0.0146(17) -0.0003(15) 0.0016(14) -0.0003(14)
C1 0.020(2) 0.017(3) 0.026(2) 0.0008(19) 0.0007(17) -0.0011(17)
N2 0.0170(17) 0.030(2) 0.0210(19) 0.0004(16) 0.0029(14) -0.0002(14)
C2 0.031(2) 0.032(3) 0.021(2) 0.000(2) 0.0082(19) -0.0017(19)
C3 0.024(2) 0.031(3) 0.024(2) -0.002(2) 0.0100(18) 0.0014(18)
C4 0.019(2) 0.027(3) 0.014(2) -0.0012(18) 0.0013(16) -0.0033(17)
C5 0.024(2) 0.031(3) 0.023(2) 0.001(2) -0.0019(17) -0.0029(19)
C6 0.026(2) 0.026(3) 0.024(2) 0.0025(19) -0.0074(18) 0.0014(18)
C7 0.022(2) 0.037(3) 0.024(2) -0.002(2) 0.0035(17) -0.002(2)
C8 0.027(2) 0.033(3) 0.017(2) -0.001(2) 0.0029(17) -0.0085(19)
C9 0.025(2) 0.022(3) 0.016(2) 0.0012(18) -0.0004(17) -0.0030(17)
C10 0.035(3) 0.032(3) 0.033(3) 0.014(2) 0.000(2) -0.007(2)
C11 0.022(2) 0.067(4) 0.038(3) 0.010(3) 0.001(2) 0.002(2)
C12 0.040(3) 0.026(3) 0.022(2) 0.005(2) -0.0002(19) -0.006(2)
C13 0.023(2) 0.034(3) 0.033(3) 0.000(2) 0.0026(18) 0.001(2)
C14 0.027(2) 0.023(3) 0.024(2) 0.001(2) 0.0033(18) 0.0090(18)
C15 0.023(2) 0.022(3) 0.027(2) -0.0073(19) -0.0008(18) 0.0061(18)
C16 0.019(2) 0.024(3) 0.023(2) -0.0061(19) 0.0062(16) -0.0004(17)
C17 0.024(2) 0.024(3) 0.019(2) -0.0062(19) -0.0002(17) 0.0028(18)
C18 0.022(2) 0.028(3) 0.024(2) -0.008(2) -0.0021(18) 0.0024(18)
C19 0.050(3) 0.028(3) 0.040(3) 0.008(2) 0.002(2) 0.008(2)
C20 0.024(2) 0.044(3) 0.036(3) -0.002(2) -0.002(2) 0.005(2)
C21 0.026(2) 0.037(3) 0.037(3) -0.006(2) 0.008(2) -0.006(2)
C22 0.032(2) 0.029(3) 0.030(3) -0.003(2) -0.0017(19) 0.0010(19)
C23 0.035(3) 0.024(3) 0.051(3) 0.001(2) 0.001(2) -0.003(2)

loop_
_atom_type_symbol
_atom_type_description
_atom_type_scat_dispersion_real
_atom_type_scat_dispersion_imag
_atom_type_scat_source
C C 0.0033 0.0016 'International Tables Vol C Tables 4.2.6.8 and 6.1.1.4'
H H 0.0000 0.0000 'International Tables Vol C Tables 4.2.6.8 and 6.1.1.4'
N N 0.0061 0.0033 'International Tables Vol C Tables 4.2.6.8 and 6.1.1.4'
Cl Cl 0.1484 0.1585 'International Tables Vol C Tables 4.2.6.8 and 6.1.1.4'
Fe Fe 0.3463 0.8444 'International Tables Vol C Tables 4.2.6.8 and 6.1.1.4'

loop_
_geom_angle_atom_site_label_1
_geom_angle_atom_site_label_2
_geom_angle_atom_site_label_3
_geom_angle
C1 Fe1 C17 150.78(16)
C1 Fe1 C14 101.53(16)
C17 Fe1 C14 64.57(15)
C1 Fe1 C16 158.52(15)
C17 Fe1 C16 39.54(13)
C14 Fe1 C16 64.04(16)
C1 Fe1 C18 114.85(16)
C17 Fe1 C18 38.24(15)
C14 Fe1 C18 38.97(14)
C16 Fe1 C18 64.87(15)
C1 Fe1 C15 121.39(16)
C17 Fe1 C15 64.20(14)
C14 Fe1 C15 37.77(15)
C16 Fe1 C15 37.63(14)
C18 Fe1 C15 64.05(14)
C1 Fe1 Cl1 96.49(12)
C17 Fe1 Cl1 98.08(12)
C14 Fe1 Cl1 161.79(11)
C16 Fe1 Cl1 99.32(12)
C18 Fe1 Cl1 128.96(11)
C15 Fe1 Cl1 131.22(12)
C1 N1 C2 112.2(3)
C1 N1 C4 124.7(3)
C2 N1 C4 123.0(3)
N1 C1 N2 102.5(3)
N1 C1 Fe1 132.0(3)
N2 C1 Fe1 125.3(3)
C1 N2 C3 112.2(3)
C1 N2 C13 123.5(3)
C3 N2 C13 124.4(3)
C3 C2 N1 106.3(4)
C3 C2 H2A 126.9
N1 C2 H2A 126.9
C2 C3 N2 106.8(3)
C2 C3 H3A 126.6
N2 C3 H3A 126.6
C5 C4 C9 122.2(4)
C5 C4 N1 118.6(3)
C9 C4 N1 119.2(4)
C4 C5 C6 118.2(4)
C4 C5 C10 122.8(4)
C6 C5 C10 118.9(4)
C7 C6 C5 121.5(4)
C7 C6 H6A 119.2
C5 C6 H6A 119.2
C8 C7 C6 118.2(4)
C8 C7 C11 121.4(4)
C6 C7 C11 120.3(4)
C7 C8 C9 123.3(4)
C7 C8 H8A 118.4
C9 C8 H8A 118.4
C8 C9 C4 116.5(4)
C8 C9 C12 121.8(4)
C4 C9 C12 121.7(4)
C5 C10 H10A 109.5
C5 C10 H10B 109.5
H10A C10 H10B 109.5
C5 C10 H10C 109.5
H10A C10 H10C 109.5
H10B C10 H10C 109.5
C7 C11 H11A 109.5
C7 C11 H11B 109.5
H11A C11 H11B 109.5
C7 C11 H11C 109.5
H11A C11 H11C 109.5
H11B C11 H11C 109.5
C9 C12 H12A 109.5
C9 C12 H12B 109.5
H12A C12 H12B 109.5
C9 C12 H12C 109.5
H12A C12 H12C 109.5
H12B C12 H12C 109.5
N2 C13 H13A 109.5
N2 C13 H13B 109.5
H13A C13 H13B 109.5
N2 C13 H13C 109.5
H13A C13 H13C 109.5
H13B C13 H13C 109.5
C15 C14 C18 108.8(4)
C15 C14 C19 127.4(4)
C18 C14 C19 123.3(4)
C15 C14 Fe1 73.3(2)
C18 C14 Fe1 70.9(2)
C19 C14 Fe1 128.2(3)
C16 C15 C14 108.1(3)
C16 C15 C20 126.2(4)
C14 C15 C20 125.7(4)
C16 C15 Fe1 69.2(2)
C14 C15 Fe1 68.9(2)
C20 C15 Fe1 126.8(3)
C15 C16 C17 107.5(3)
C15 C16 C21 127.4(4)
C17 C16 C21 125.0(4)
C15 C16 Fe1 73.1(2)
C17 C16 Fe1 69.2(2)
C21 C16 Fe1 126.6(3)
C18 C17 C16 108.4(3)
C18 C17 C22 126.9(3)
C16 C17 C22 124.7(4)
C18 C17 Fe1 72.1(2)
C16 C17 Fe1 71.3(2)
C22 C17 Fe1 124.6(3)
C17 C18 C14 107.0(3)
C17 C18 C23 127.5(3)
C14 C18 C23 125.2(4)
C17 C18 Fe1 69.7(2)
C14 C18 Fe1 70.1(2)
C23 C18 Fe1 129.8(3)
C14 C19 H19A 109.5
C14 C19 H19B 109.5
H19A C19 H19B 109.5
C14 C19 H19C 109.5
H19A C19 H19C 109.5
H19B C19 H19C 109.5
C15 C20 H20A 109.5
C15 C20 H20B 109.5
H20A C20 H20B 109.5
C15 C20 H20C 109.5
H20A C20 H20C 109.5
H20B C20 H20C 109.5
C16 C21 H21A 109.5
C16 C21 H21B 109.5
H21A C21 H21B 109.5
C16 C21 H21C 109.5
H21A C21 H21C 109.5
H21B C21 H21C 109.5
C17 C22 H22A 109.5
C17 C22 H22B 109.5
H22A C22 H22B 109.5
C17 C22 H22C 109.5
H22A C22 H22C 109.5
H22B C22 H22C 109.5
C18 C23 H23A 109.5
C18 C23 H23B 109.5
H23A C23 H23B 109.5
C18 C23 H23C 109.5
H23A C23 H23C 109.5
H23B C23 H23C 109.5

loop_
_geom_bond_atom_site_label_1
_geom_bond_atom_site_label_2
_geom_bond_distance
Fe1 C1 1.966(4)
Fe1 C17 2.133(4)
Fe1 C14 2.154(4)
Fe1 C16 2.161(4)
Fe1 C18 2.164(4)
Fe1 C15 2.212(4)
Fe1 Cl1 2.2724(12)
N1 C1 1.368(5)
N1 C2 1.387(5)
N1 C4 1.448(4)
C1 N2 1.371(4)
N2 C3 1.379(5)
N2 C13 1.468(5)
C2 C3 1.347(5)
C2 H2A 0.9500
C3 H3A 0.9500
C4 C5 1.383(6)
C4 C9 1.408(5)
C5 C6 1.401(5)
C5 C10 1.514(5)
C6 C7 1.387(6)
C6 H6A 0.9500
C7 C8 1.375(6)
C7 C11 1.514(5)
C8 C9 1.397(5)
C8 H8A 0.9500
C9 C12 1.500(5)
C10 H10A 0.9800
C10 H10B 0.9800
C10 H10C 0.9800
C11 H11A 0.9800
C11 H11B 0.9800
C11 H11C 0.9800
C12 H12A 0.9800
C12 H12B 0.9800
C12 H12C 0.9800
C13 H13A 0.9800
C13 H13B 0.9800
C13 H13C 0.9800
C14 C15 1.414(6)
C14 C18 1.440(5)
C14 C19 1.503(6)
C15 C16 1.411(5)
C15 C20 1.512(5)
C16 C17 1.453(5)
C16 C21 1.496(5)
C17 C18 1.408(6)
C17 C22 1.505(5)
C18 C23 1.501(5)
C19 H19A 0.9800
C19 H19B 0.9800
C19 H19C 0.9800
C20 H20A 0.9800
C20 H20B 0.9800
C20 H20C 0.9800
C21 H21A 0.9800
C21 H21B 0.9800
C21 H21C 0.9800
C22 H22A 0.9800
C22 H22B 0.9800
C22 H22C 0.9800
C23 H23A 0.9800
C23 H23B 0.9800
C23 H23C 0.9800

loop_
_geom_torsion_atom_site_label_1
_geom_torsion_atom_site_label_2
_geom_torsion_atom_site_label_3
_geom_torsion_atom_site_label_4
_geom_torsion
C2 N1 C1 N2 -0.1(4)
C4 N1 C1 N2 176.4(3)
C2 N1 C1 Fe1 174.0(3)
C4 N1 C1 Fe1 -9.4(6)
N1 C1 N2 C3 0.1(4)
Fe1 C1 N2 C3 -174.5(3)
N1 C1 N2 C13 -179.1(4)
Fe1 C1 N2 C13 6.3(5)
C1 N1 C2 C3 0.1(5)
C4 N1 C2 C3 -176.5(4)
N1 C2 C3 N2 0.0(5)
C1 N2 C3 C2 -0.1(5)
C13 N2 C3 C2 179.1(4)
C1 N1 C4 C5 -104.3(5)
C2 N1 C4 C5 71.9(5)
C1 N1 C4 C9 78.1(5)
C2 N1 C4 C9 -105.7(4)
C9 C4 C5 C6 -3.2(6)
N1 C4 C5 C6 179.3(3)
C9 C4 C5 C10 173.4(4)
N1 C4 C5 C10 -4.0(6)
C4 C5 C6 C7 1.5(6)
C10 C5 C6 C7 -175.3(4)
C5 C6 C7 C8 0.3(6)
C5 C6 C7 C11 178.6(4)
C6 C7 C8 C9 -0.5(6)
C11 C7 C8 C9 -178.7(4)
C7 C8 C9 C4 -1.1(6)
C7 C8 C9 C12 176.7(4)
C5 C4 C9 C8 3.0(6)
N1 C4 C9 C8 -179.5(3)
C5 C4 C9 C12 -174.9(4)
N1 C4 C9 C12 2.6(6)
C18 C14 C15 C16 4.2(5)
C19 C14 C15 C16 176.1(4)
Fe1 C14 C15 C16 -58.2(3)
C18 C14 C15 C20 -176.7(4)
C19 C14 C15 C20 -4.9(7)
Fe1 C14 C15 C20 120.8(4)
C18 C14 C15 Fe1 62.4(3)
C19 C14 C15 Fe1 -125.7(5)
C14 C15 C16 C17 -3.0(5)
C20 C15 C16 C17 178.0(4)
Fe1 C15 C16 C17 -61.0(3)
C14 C15 C16 C21 -178.4(4)
C20 C15 C16 C21 2.5(7)
Fe1 C15 C16 C21 123.5(4)
C14 C15 C16 Fe1 58.0(3)
C20 C15 C16 Fe1 -121.0(4)
C15 C16 C17 C18 0.6(5)
C21 C16 C17 C18 176.2(4)
Fe1 C16 C17 C18 -62.9(3)
C15 C16 C17 C22 -176.9(4)
C21 C16 C17 C22 -1.2(6)
Fe1 C16 C17 C22 119.6(4)
C15 C16 C17 Fe1 63.5(3)
C21 C16 C17 Fe1 -120.8(4)
C16 C17 C18 C14 1.9(5)
C22 C17 C18 C14 179.3(4)
Fe1 C17 C18 C14 -60.5(3)
C16 C17 C18 C23 -172.3(4)
C22 C17 C18 C23 5.1(7)
Fe1 C17 C18 C23 125.2(4)
C16 C17 C18 Fe1 62.4(3)
C22 C17 C18 Fe1 -120.2(4)
C15 C14 C18 C17 -3.8(5)
C19 C14 C18 C17 -176.0(4)
Fe1 C14 C18 C17 60.2(3)
C15 C14 C18 C23 170.6(4)
C19 C14 C18 C23 -1.6(7)
Fe1 C14 C18 C23 -125.4(4)
C15 C14 C18 Fe1 -64.0(3)
C19 C14 C18 Fe1 123.7(4)
